data_2230267
loop_
_publ_author_name
'Cai, Qun'
'Fei, Zhuan'
'Li, Lin'

_publ_section_title
;
 Methyl <i>N</i>-(4-nitrophenyl)carbamate
;
_journal_coeditor_code CV5074
_journal_issue 6
_journal_name_full 'Acta Crystallographica Section E'
_journal_page_first o1494
_journal_paper_doi 10.1107/S1600536811018757
_journal_volume 67
_journal_year 2011
_chemical_formula_iupac 'C8 H8 N2 O4'
_chemical_formula_moiety 'C8 H8 N2 O4'
_chemical_formula_sum 'C8 H8 N2 O4'
_chemical_formula_weight 196.16
_chemical_name_systematic
;
Methyl <i>N</i>-(4-nitrophenyl)carbamate
;
_space_group_IT_number 2
_symmetry_cell_setting triclinic
_symmetry_space_group_name_Hall '-P 1'
_symmetry_space_group_name_H-M 'P -1'
_atom_sites_solution_hydrogens geom
_atom_sites_solution_primary direct
_atom_sites_solution_secondary difmap
_audit_creation_method SHELXL-97
_cell_angle_alpha 101.634(2)
_cell_angle_beta 97.914(2)
_cell_angle_gamma 116.660(2)
_cell_formula_units_Z 2
_cell_length_a 7.4269(11)
_cell_length_b 8.1003(12)
_cell_length_c 8.5376(12)
_cell_measurement_reflns_used 2193
_cell_measurement_temperature 298(2)
_cell_measurement_theta_max 28.20
_cell_measurement_theta_min 2.52
_cell_volume 434.04(11)
_computing_cell_refinement 'SAINT (Bruker, 1999)'
_computing_data_collection 'SMART (Bruker, 1997)'
_computing_data_reduction 'SAINT (Bruker, 1999)'
_computing_molecular_graphics 'SHELXTL (Sheldrick, 2008)'
_computing_publication_material 'SHELXL97 (Sheldrick, 2008)'
_computing_structure_refinement 'SHELXL97 (Sheldrick, 2008)'
_computing_structure_solution 'SHELXS97 (Sheldrick, 2008)'
_diffrn_ambient_temperature 298(2)
_diffrn_measured_fraction_theta_full 0.994
_diffrn_measured_fraction_theta_max 0.994
_diffrn_measurement_device_type 'Bruker SMART APEX'
_diffrn_measurement_method '\f and \w'
_diffrn_radiation_monochromator graphite
_diffrn_radiation_source 'fine-focus sealed tube'
_diffrn_radiation_type MoK\a
_diffrn_radiation_wavelength 0.71073
_diffrn_reflns_av_R_equivalents 0.0511
_diffrn_reflns_av_sigmaI/netI 0.0390
_diffrn_reflns_limit_h_max 9
_diffrn_reflns_limit_h_min -9
_diffrn_reflns_limit_k_max 9
_diffrn_reflns_limit_k_min -9
_diffrn_reflns_limit_l_max 10
_diffrn_reflns_limit_l_min -10
_diffrn_reflns_number 4507
_diffrn_reflns_theta_full 26.00
_diffrn_reflns_theta_max 26.00
_diffrn_reflns_theta_min 2.52
_exptl_absorpt_coefficient_mu 0.123
_exptl_absorpt_correction_type none
_exptl_crystal_colour yellow
_exptl_crystal_density_diffrn 1.501
_exptl_crystal_density_method 'not measured'
_exptl_crystal_description block
_exptl_crystal_F_000 204
_exptl_crystal_size_max 0.40
_exptl_crystal_size_mid 0.30
_exptl_crystal_size_min 0.04
_refine_diff_density_max 0.206
_refine_diff_density_min -0.321
_refine_ls_extinction_method none
_refine_ls_goodness_of_fit_ref 1.257
_refine_ls_hydrogen_treatment mixed
_refine_ls_matrix_type full
_refine_ls_number_parameters 132
_refine_ls_number_reflns 1686
_refine_ls_number_restraints 0
_refine_ls_restrained_S_all 1.257
_refine_ls_R_factor_all 0.0815
_refine_ls_R_factor_gt 0.0739
_refine_ls_shift/su_max 0.000
_refine_ls_shift/su_mean 0.000
_refine_ls_structure_factor_coef Fsqd
_refine_ls_weighting_details 'calc w=1/[\s^2^(Fo^2^)+(0.0470P)^2^+0.2842P] where P=(Fo^2^+2Fc^2^)/3'
_refine_ls_weighting_scheme calc
_refine_ls_wR_factor_gt 0.1576
_refine_ls_wR_factor_ref 0.1619
_reflns_number_gt 1539
_reflns_number_total 1686
_reflns_threshold_expression I>2sigma(I)
_cod_data_source_file cv5074.cif
_cod_data_source_block I
_cod_database_code 2230267
_cod_database_fobs_code 2230267

loop_
_symmetry_equiv_pos_as_xyz
'x, y, z'
'-x, -y, -z'

loop_
_atom_site_type_symbol
_atom_site_label
_atom_site_fract_x
_atom_site_fract_y
_atom_site_fract_z
_atom_site_U_iso_or_equiv
_atom_site_adp_type
_atom_site_calc_flag
_atom_site_refinement_flags
_atom_site_occupancy
_atom_site_symmetry_multiplicity
_atom_site_disorder_assembly
_atom_site_disorder_group
C C1 0.2798(6) 0.1171(5) 0.4095(4) 0.0645(10) Uani d . 1 1 . .
H H1A 0.4024 0.2283 0.4846 0.097 Uiso calc R 1 1 . .
H H1B 0.2871 0.0023 0.4122 0.097 Uiso calc R 1 1 . .
H H1C 0.1582 0.1095 0.4419 0.097 Uiso calc R 1 1 . .
C C2 0.2591(4) 0.2904(4) 0.2229(3) 0.0400(6) Uani d . 1 1 . .
C C3 0.2433(4) 0.4234(4) -0.0116(3) 0.0351(6) Uani d . 1 1 . .
C C4 0.2670(4) 0.5997(4) 0.0750(3) 0.0391(6) Uani d . 1 1 . .
H H4 0.2853 0.6318 0.1891 0.047 Uiso calc R 1 1 . .
C C5 0.2633(4) 0.7260(4) -0.0091(3) 0.0399(6) Uani d . 1 1 . .
H H5 0.2796 0.8445 0.0481 0.048 Uiso calc R 1 1 . .
C C6 0.2355(4) 0.6774(4) -0.1782(3) 0.0377(6) Uani d . 1 1 . .
C C7 0.2141(5) 0.5042(4) -0.2666(3) 0.0427(7) Uani d . 1 1 . .
H H7 0.1979 0.4739 -0.3804 0.051 Uiso calc R 1 1 . .
C C8 0.2173(4) 0.3786(4) -0.1826(3) 0.0415(7) Uani d . 1 1 . .
H H8 0.2018 0.2607 -0.2405 0.050 Uiso calc R 1 1 . .
N N2 0.2288(4) 0.8111(4) -0.2670(3) 0.0479(6) Uani d . 1 1 . .
N N1 0.2450(4) 0.2846(4) 0.0624(3) 0.0436(6) Uani d . 1 1 . .
O O1 0.2673(4) 0.1340(3) 0.2437(2) 0.0538(6) Uani d . 1 1 . .
O O2 0.2635(4) 0.4136(3) 0.3310(2) 0.0545(6) Uani d . 1 1 . .
O O3 0.2327(4) 0.9584(3) -0.1911(3) 0.0695(7) Uani d . 1 1 . .
O O4 0.2176(4) 0.7718(4) -0.4139(3) 0.0733(8) Uani d . 1 1 . .
H H1 0.235(5) 0.187(5) 0.001(4) 0.059(10) Uiso d . 1 1 . .

loop_
_atom_site_aniso_label
_atom_site_aniso_U_11
_atom_site_aniso_U_22
_atom_site_aniso_U_33
_atom_site_aniso_U_12
_atom_site_aniso_U_13
_atom_site_aniso_U_23
C1 0.089(3) 0.073(2) 0.0476(18) 0.045(2) 0.0229(17) 0.0351(17)
C2 0.0426(16) 0.0416(16) 0.0391(14) 0.0211(13) 0.0138(12) 0.0152(13)
C3 0.0356(14) 0.0342(14) 0.0388(14) 0.0188(12) 0.0108(11) 0.0128(11)
C4 0.0481(16) 0.0400(15) 0.0286(12) 0.0224(13) 0.0106(11) 0.0064(11)
C5 0.0458(16) 0.0310(14) 0.0441(15) 0.0224(13) 0.0101(12) 0.0061(11)
C6 0.0362(14) 0.0361(15) 0.0429(14) 0.0185(12) 0.0089(11) 0.0150(12)
C7 0.0567(18) 0.0455(17) 0.0338(14) 0.0307(15) 0.0129(12) 0.0129(12)
C8 0.0562(18) 0.0350(15) 0.0365(14) 0.0271(14) 0.0122(12) 0.0051(11)
N2 0.0539(15) 0.0430(15) 0.0545(15) 0.0282(13) 0.0137(12) 0.0194(12)
N1 0.0675(17) 0.0398(14) 0.0324(12) 0.0334(13) 0.0155(11) 0.0101(10)
O1 0.0864(16) 0.0512(13) 0.0429(11) 0.0426(12) 0.0242(11) 0.0254(10)
O2 0.0838(16) 0.0558(13) 0.0366(11) 0.0421(12) 0.0224(10) 0.0157(10)
O3 0.106(2) 0.0434(13) 0.0709(16) 0.0476(14) 0.0179(14) 0.0174(11)
O4 0.120(2) 0.0758(17) 0.0552(15) 0.0635(17) 0.0334(14) 0.0378(13)

loop_
_atom_type_symbol
_atom_type_description
_atom_type_scat_dispersion_real
_atom_type_scat_dispersion_imag
_atom_type_scat_source
C C 0.0033 0.0016 'International Tables Vol C Tables 4.2.6.8 and 6.1.1.4'
H H 0.0000 0.0000 'International Tables Vol C Tables 4.2.6.8 and 6.1.1.4'
N N 0.0061 0.0033 'International Tables Vol C Tables 4.2.6.8 and 6.1.1.4'
O O 0.0106 0.0060 'International Tables Vol C Tables 4.2.6.8 and 6.1.1.4'

loop_
_geom_angle_atom_site_label_1
_geom_angle_atom_site_label_2
_geom_angle_atom_site_label_3
_geom_angle_site_symmetry_1
_geom_angle_site_symmetry_3
_geom_angle
_geom_angle_publ_flag
O1 C1 H1A . . 109.5 ?
O1 C1 H1B . . 109.5 ?
H1A C1 H1B . . 109.5 ?
O1 C1 H1C . . 109.5 ?
H1A C1 H1C . . 109.5 ?
H1B C1 H1C . . 109.5 ?
O2 C2 O1 . . 124.7(3) ?
O2 C2 N1 . . 126.5(3) ?
O1 C2 N1 . . 108.8(2) ?
C4 C3 C8 . . 119.3(2) ?
C4 C3 N1 . . 124.0(2) ?
C8 C3 N1 . . 116.7(2) ?
C5 C4 C3 . . 119.5(2) ?
C5 C4 H4 . . 120.3 ?
C3 C4 H4 . . 120.3 ?
C4 C5 C6 . . 120.0(2) ?
C4 C5 H5 . . 120.0 ?
C6 C5 H5 . . 120.0 ?
C5 C6 C7 . . 121.6(2) ?
C5 C6 N2 . . 119.7(2) ?
C7 C6 N2 . . 118.7(2) ?
C8 C7 C6 . . 118.3(2) ?
C8 C7 H7 . . 120.9 ?
C6 C7 H7 . . 120.9 ?
C7 C8 C3 . . 121.3(2) ?
C7 C8 H8 . . 119.3 ?
C3 C8 H8 . . 119.3 ?
O4 N2 O3 . . 122.3(3) ?
O4 N2 C6 . . 118.9(2) ?
O3 N2 C6 . . 118.9(2) ?
C2 N1 C3 . . 127.9(2) ?
C2 N1 H1 . . 116(2) ?
C3 N1 H1 . . 116(2) ?
C2 O1 C1 . . 115.7(2) ?

loop_
_geom_bond_atom_site_label_1
_geom_bond_atom_site_label_2
_geom_bond_site_symmetry_2
_geom_bond_distance
_geom_bond_publ_flag
C1 O1 . 1.444(3) ?
C1 H1A . 0.9600 ?
C1 H1B . 0.9600 ?
C1 H1C . 0.9600 ?
C2 O2 . 1.200(3) ?
C2 O1 . 1.340(3) ?
C2 N1 . 1.350(3) ?
C3 C4 . 1.390(4) ?
C3 C8 . 1.394(4) ?
C3 N1 . 1.400(3) ?
C4 C5 . 1.370(4) ?
C4 H4 . 0.9300 ?
C5 C6 . 1.378(4) ?
C5 H5 . 0.9300 ?
C6 C7 . 1.379(4) ?
C6 N2 . 1.456(3) ?
C7 C8 . 1.364(4) ?
C7 H7 . 0.9300 ?
C8 H8 . 0.9300 ?
N2 O4 . 1.211(3) ?
N2 O3 . 1.223(3) ?
N1 H1 . 0.82(3) ?

loop_
_geom_hbond_atom_site_label_D
_geom_hbond_atom_site_label_H
_geom_hbond_atom_site_label_A
_geom_hbond_site_symmetry_A
_geom_hbond_distance_DH
_geom_hbond_distance_HA
_geom_hbond_distance_DA
_geom_hbond_angle_DHA
_geom_hbond_publ_flag
C7 H7 O2 1_554 0.93 2.57 3.471(3) 163 yes
C4 H4 O2 . 0.93 2.30 2.892(3) 121 no
C1 H1B O4 1_546 0.96 2.53 3.324(4) 140 yes
N1 H1 O3 1_545 0.82(3) 2.20(4) 3.016(3) 170(3) yes

loop_
_geom_torsion_atom_site_label_1
_geom_torsion_atom_site_label_2
_geom_torsion_atom_site_label_3
_geom_torsion_atom_site_label_4
_geom_torsion_site_symmetry_1
_geom_torsion_site_symmetry_2
_geom_torsion_site_symmetry_3
_geom_torsion_site_symmetry_4
_geom_torsion
_geom_torsion_publ_flag
C8 C3 C4 C5 . . . . 0.4(4) ?
N1 C3 C4 C5 . . . . 179.9(3) ?
C3 C4 C5 C6 . . . . 0.2(4) ?
C4 C5 C6 C7 . . . . -1.0(4) ?
C4 C5 C6 N2 . . . . 179.2(2) ?
C5 C6 C7 C8 . . . . 1.2(4) ?
N2 C6 C7 C8 . . . . -179.0(2) ?
C6 C7 C8 C3 . . . . -0.6(4) ?
C4 C3 C8 C7 . . . . -0.2(4) ?
N1 C3 C8 C7 . . . . -179.8(3) ?
C5 C6 N2 O4 . . . . 175.4(3) ?
C7 C6 N2 O4 . . . . -4.5(4) ?
C5 C6 N2 O3 . . . . -5.3(4) ?
C7 C6 N2 O3 . . . . 174.8(3) ?
O2 C2 N1 C3 . . . . 3.5(5) ?
O1 C2 N1 C3 . . . . -176.5(3) ?
C4 C3 N1 C2 . . . . 3.4(5) ?
C8 C3 N1 C2 . . . . -177.0(3) ?
O2 C2 O1 C1 . . . . 0.8(4) ?
N1 C2 O1 C1 . . . . -179.2(3) ?

loop_
_cod_related_entry_id
_cod_related_entry_database
_cod_related_entry_code
1 ChemSpider 67324
